data_2239723
loop_
_publ_author_name
'Shikhaliyev, Namig G.'
'Gurbanov, Atash V.'
'Muzalevsky, Vasily M.'
'Nenajdenko, Valentine G.'
'Khrustalev, Victor N.'

_publ_section_title
;
 1,1-Diacetylferrocene dihydrazone
;
_journal_coeditor_code RK2429
_journal_issue 8
_journal_name_full 'Acta Crystallographica Section E'
_journal_page_first m286
_journal_page_last m287
_journal_paper_doi 10.1107/S1600536814014366
_journal_volume 70
_journal_year 2014
_chemical_formula_iupac '[Fe (C7 H9 N2)2]'
_chemical_formula_moiety 'C14 H18 Fe N4'
_chemical_formula_sum 'C14 H18 Fe N4'
_chemical_formula_weight 298.17
_chemical_melting_point_gt 452
_chemical_melting_point_lt 454
_chemical_name_systematic
;
1,1-Diacetylferrocene dihydrazone
;
_space_group_IT_number 33
_symmetry_cell_setting orthorhombic
_symmetry_space_group_name_Hall 'P 2c -2n'
_symmetry_space_group_name_H-M 'P n a 21'
_atom_sites_solution_hydrogens difmap
_atom_sites_solution_primary direct
_atom_sites_solution_secondary difmap
_audit_creation_method SHELXL97
_cell_angle_alpha 90.00
_cell_angle_beta 90.00
_cell_angle_gamma 90.00
_cell_formula_units_Z 8
_cell_length_a 9.2647(3)
_cell_length_b 12.9260(4)
_cell_length_c 22.0729(7)
_cell_measurement_reflns_used 9951
_cell_measurement_temperature 295(2)
_cell_measurement_theta_max 28.2740
_cell_measurement_theta_min 2.7049
_cell_volume 2643.35(15)
_computing_cell_refinement '<i>SAINT</i> (Bruker, 2001)'
_computing_data_collection '<i>APEX2</i> (Bruker, 2005)'
_computing_data_reduction '<i>SAINT</i> (Bruker, 2001)'
_computing_molecular_graphics '<i>SHELXTL</i> (Sheldrick, 2008)'
_computing_publication_material '<i>SHELXTL</i> (Sheldrick, 2008)'
_computing_structure_refinement '<i>SHELXTL</i> (Sheldrick, 2008)'
_computing_structure_solution '<i>SHELXTL</i> (Sheldrick, 2008)'
_diffrn_ambient_temperature 295(2)
_diffrn_measured_fraction_theta_full 0.999
_diffrn_measured_fraction_theta_max 0.999
_diffrn_measurement_device_type 'Bruker APEXII CCD'
_diffrn_measurement_method '\f and \w scans'
_diffrn_radiation_monochromator graphite
_diffrn_radiation_source 'fine--focus sealed tube'
_diffrn_radiation_type MoK\a
_diffrn_radiation_wavelength 0.71073
_diffrn_reflns_av_R_equivalents 0.0172
_diffrn_reflns_av_sigmaI/netI 0.0120
_diffrn_reflns_limit_h_max 12
_diffrn_reflns_limit_h_min -12
_diffrn_reflns_limit_k_max 17
_diffrn_reflns_limit_k_min -17
_diffrn_reflns_limit_l_max 29
_diffrn_reflns_limit_l_min -29
_diffrn_reflns_number 38476
_diffrn_reflns_theta_full 28.29
_diffrn_reflns_theta_max 28.29
_diffrn_reflns_theta_min 1.83
_exptl_absorpt_coefficient_mu 1.132
_exptl_absorpt_correction_T_max 0.822
_exptl_absorpt_correction_T_min 0.757
_exptl_absorpt_correction_type multi-scan
_exptl_absorpt_process_details '(<i>SADABS</i>; Bruker, 2003)'
_exptl_crystal_colour colourless
_exptl_crystal_density_diffrn 1.498
_exptl_crystal_density_method 'not measured'
_exptl_crystal_description prism
_exptl_crystal_F_000 1248
_exptl_crystal_size_max 0.26
_exptl_crystal_size_mid 0.22
_exptl_crystal_size_min 0.18
_refine_diff_density_max 0.431
_refine_diff_density_min -0.246
_refine_ls_abs_structure_details 'Flack (1983), 3181 Friedel pairs'
_refine_ls_abs_structure_Flack 0.475(16)
_refine_ls_extinction_method none
_refine_ls_goodness_of_fit_ref 1.076
_refine_ls_hydrogen_treatment constr
_refine_ls_matrix_type full
_refine_ls_number_parameters 347
_refine_ls_number_reflns 6542
_refine_ls_number_restraints 1
_refine_ls_restrained_S_all 1.076
_refine_ls_R_factor_all 0.0346
_refine_ls_R_factor_gt 0.0309
_refine_ls_shift/su_max 0.002
_refine_ls_shift/su_mean 0.000
_refine_ls_structure_factor_coef Fsqd
_refine_ls_weighting_details 'calc w=1/[\s^2^(Fo^2^)+(0.0361P)^2^+1.3943P] where P=(Fo^2^+2Fc^2^)/3'
_refine_ls_weighting_scheme calc
_refine_ls_wR_factor_gt 0.0773
_refine_ls_wR_factor_ref 0.0801
_reflns_number_gt 6096
_reflns_number_total 6542
_reflns_threshold_expression I>2\s(I)
_cod_data_source_file rk2429sup1.cf
_cod_data_source_block I
_cod_database_code 2239723
_cod_database_fobs_code 2239723

loop_
_symmetry_equiv_pos_as_xyz
'x, y, z'
'-x, -y, z+1/2'
'x+1/2, -y+1/2, z'
'-x+1/2, y+1/2, z+1/2'

loop_
_atom_site_type_symbol
_atom_site_label
_atom_site_fract_x
_atom_site_fract_y
_atom_site_fract_z
_atom_site_U_iso_or_equiv
_atom_site_adp_type
_atom_site_calc_flag
_atom_site_refinement_flags
_atom_site_occupancy
_atom_site_symmetry_multiplicity
Fe Fe1 0.34263(3) 0.58615(2) 0.871244(14) 0.03239(8) Uani d . 1 1
N N1 0.2664(3) 0.29657(18) 0.92124(12) 0.0476(5) Uani d . 1 1
N N2 0.1723(3) 0.2109(2) 0.92300(16) 0.0639(8) Uani d . 1 1
H H2A 0.1429 0.2401 0.9579 0.077 Uiso d R 1 1
H H2B 0.1236 0.2219 0.8883 0.077 Uiso d R 1 1
N N3 -0.0469(3) 0.50928(18) 0.81874(11) 0.0417(5) Uani d . 1 1
N N4 -0.1449(3) 0.4276(2) 0.81548(14) 0.0526(6) Uani d . 1 1
H H4A -0.1934 0.4383 0.7807 0.063 Uiso d R 1 1
H H4B -0.2017 0.4161 0.8479 0.063 Uiso d R 1 1
C C1 0.3861(2) 0.42947(18) 0.87079(14) 0.0351(5) Uani d . 1 1
C C2 0.4474(3) 0.4795(2) 0.81904(14) 0.0454(7) Uani d . 1 1
H H2 0.4260 0.4634 0.7766 0.054 Uiso calc R 1 1
C C3 0.5449(3) 0.5561(3) 0.83974(16) 0.0500(7) Uani d . 1 1
H H3 0.6023 0.6021 0.8139 0.060 Uiso calc R 1 1
C C4 0.5453(3) 0.5555(2) 0.90370(15) 0.0462(7) Uani d . 1 1
H H4 0.6029 0.6005 0.9300 0.055 Uiso calc R 1 1
C C5 0.4472(3) 0.4772(2) 0.92296(13) 0.0359(5) Uani d . 1 1
H H5 0.4244 0.4598 0.9651 0.043 Uiso calc R 1 1
C C6 0.1226(2) 0.61015(17) 0.87053(13) 0.0344(4) Uani d . 1 1
C C7 0.1880(3) 0.6567(2) 0.81897(13) 0.0397(6) Uani d . 1 1
H H7 0.1663 0.6402 0.7766 0.048 Uiso calc R 1 1
C C8 0.2910(3) 0.7300(2) 0.83914(18) 0.0520(8) Uani d . 1 1
H H6 0.3520 0.7734 0.8132 0.062 Uiso calc R 1 1
C C9 0.2912(3) 0.7293(2) 0.90302(17) 0.0521(8) Uani d . 1 1
H H9 0.3516 0.7725 0.9293 0.062 Uiso calc R 1 1
C C10 0.1877(3) 0.6548(2) 0.92278(13) 0.0421(6) Uani d . 1 1
H H10 0.1647 0.6378 0.9650 0.051 Uiso calc R 1 1
C C11 0.2823(2) 0.34326(16) 0.87073(14) 0.0384(5) Uani d . 1 1
C C12 0.2072(4) 0.3174(3) 0.81283(16) 0.0613(9) Uani d . 1 1
H H12A 0.2265 0.2466 0.8023 0.092 Uiso calc R 1 1
H H12B 0.2418 0.3619 0.7812 0.092 Uiso calc R 1 1
H H12C 0.1051 0.3270 0.8178 0.092 Uiso calc R 1 1
C C13 0.0107(2) 0.52915(16) 0.86991(14) 0.0354(4) Uani d . 1 1
C C14 -0.0273(4) 0.4756(3) 0.92816(15) 0.0536(8) Uani d . 1 1
H H14A -0.0365 0.4027 0.9210 0.080 Uiso calc R 1 1
H H14B -0.1171 0.5024 0.9432 0.080 Uiso calc R 1 1
H H14C 0.0474 0.4876 0.9575 0.080 Uiso calc R 1 1
Fe Fe2 0.39440(3) 0.41401(2) 0.617696(15) 0.03361(8) Uani d . 1 1
N N5 0.7745(2) 0.4900(2) 0.68237(11) 0.0429(5) Uani d . 1 1
N N6 0.8748(3) 0.5680(2) 0.68788(14) 0.0566(7) Uani d . 1 1
H H6A 0.9232 0.5624 0.7231 0.068 Uiso d R 1 1
H H6B 0.9449 0.5782 0.6603 0.068 Uiso d R 1 1
N N7 0.4742(3) 0.6966(2) 0.55835(14) 0.0597(7) Uani d . 1 1
N N8 0.5659(4) 0.7824(3) 0.5554(2) 0.0937(13) Uani d . 1 1
H H8A 0.6512 0.7784 0.5747 0.112 Uiso d R 1 1
H H8B 0.6117 0.7617 0.5215 0.112 Uiso d R 1 1
C C15 0.6146(2) 0.38990(18) 0.62404(13) 0.0355(5) Uani d . 1 1
C C16 0.5409(3) 0.3428(2) 0.67357(13) 0.0389(5) Uani d . 1 1
H H16 0.5562 0.3588 0.7165 0.047 Uiso calc R 1 1
C C17 0.4408(4) 0.2695(2) 0.65045(16) 0.0487(7) Uani d . 1 1
H H17 0.3761 0.2259 0.6746 0.058 Uiso calc R 1 1
C C18 0.4501(4) 0.2712(3) 0.58659(16) 0.0528(8) Uani d . 1 1
H H18 0.3935 0.2286 0.5586 0.063 Uiso calc R 1 1
C C19 0.5564(3) 0.3450(2) 0.56992(13) 0.0448(6) Uani d . 1 1
H H19 0.5852 0.3623 0.5284 0.054 Uiso calc R 1 1
C C20 0.3500(2) 0.5705(2) 0.61202(14) 0.0377(6) Uani d . 1 1
C C21 0.2817(3) 0.5239(3) 0.66391(14) 0.0484(7) Uani d . 1 1
H H21 0.2983 0.5437 0.7062 0.058 Uiso calc R 1 1
C C22 0.1879(3) 0.4450(3) 0.64422(18) 0.0571(8) Uani d . 1 1
H H22 0.1276 0.4013 0.6702 0.069 Uiso calc R 1 1
C C23 0.1963(3) 0.4401(3) 0.58071(16) 0.0516(7) Uani d . 1 1
H H23 0.1428 0.3920 0.5547 0.062 Uiso calc R 1 1
C C24 0.2954(3) 0.5164(2) 0.56057(14) 0.0414(6) Uani d . 1 1
H H24 0.3225 0.5294 0.5183 0.050 Uiso calc R 1 1
C C25 0.7274(2) 0.4692(2) 0.62853(12) 0.0378(5) Uani d . 1 1
C C26 0.7826(4) 0.5208(3) 0.57320(15) 0.0534(8) Uani d . 1 1
H H26A 0.8859 0.5155 0.5721 0.080 Uiso calc R 1 1
H H26B 0.7552 0.5925 0.5737 0.080 Uiso calc R 1 1
H H26C 0.7424 0.4880 0.5380 0.080 Uiso calc R 1 1
C C27 0.4541(3) 0.6555(2) 0.61029(14) 0.0459(6) Uani d . 1 1
C C28 0.5251(4) 0.6872(3) 0.66867(18) 0.0707(11) Uani d . 1 1
H H28A 0.6108 0.7263 0.6600 0.106 Uiso calc R 1 1
H H28B 0.5504 0.6266 0.6915 0.106 Uiso calc R 1 1
H H28C 0.4596 0.7290 0.6919 0.106 Uiso calc R 1 1

loop_
_atom_site_aniso_label
_atom_site_aniso_U_11
_atom_site_aniso_U_22
_atom_site_aniso_U_33
_atom_site_aniso_U_12
_atom_site_aniso_U_13
_atom_site_aniso_U_23
Fe1 0.02844(15) 0.02768(14) 0.04106(17) 0.00246(11) 0.00040(14) -0.00025(17)
N1 0.0393(11) 0.0360(11) 0.0674(15) -0.0054(9) -0.0021(11) 0.0015(11)
N2 0.0499(14) 0.0445(14) 0.097(2) -0.0114(11) -0.0001(14) 0.0051(14)
N3 0.0365(11) 0.0384(11) 0.0504(12) 0.0030(9) -0.0059(9) -0.0025(10)
N4 0.0412(12) 0.0508(14) 0.0660(16) -0.0094(10) -0.0077(11) -0.0048(12)
C1 0.0322(11) 0.0333(11) 0.0398(12) 0.0096(7) 0.0016(13) -0.0027(11)
C2 0.0478(15) 0.0489(17) 0.0395(13) 0.0177(13) 0.0081(12) 0.0014(12)
C3 0.0342(13) 0.0475(17) 0.068(2) 0.0055(13) 0.0156(13) 0.0129(15)
C4 0.0313(12) 0.0405(14) 0.0667(19) 0.0007(11) -0.0069(13) 0.0046(13)
C5 0.0355(12) 0.0323(12) 0.0399(13) 0.0030(10) -0.0034(10) 0.0019(10)
C6 0.0293(9) 0.0324(10) 0.0415(12) 0.0068(7) -0.0003(12) -0.0012(11)
C7 0.0369(13) 0.0358(13) 0.0465(14) 0.0081(11) -0.0014(10) 0.0053(11)
C8 0.0413(16) 0.0286(13) 0.086(2) -0.0005(12) 0.0000(15) 0.0107(15)
C9 0.0460(17) 0.0325(14) 0.078(2) 0.0036(13) -0.0045(16) -0.0140(15)
C10 0.0382(13) 0.0437(14) 0.0446(14) 0.0076(11) -0.0024(11) -0.0113(11)
C11 0.0365(10) 0.0282(9) 0.0505(12) 0.0065(8) -0.0044(12) -0.0049(12)
C12 0.073(2) 0.0441(16) 0.0671(19) 0.0066(15) -0.0256(17) -0.0143(14)
C13 0.0272(9) 0.0361(11) 0.0429(11) 0.0053(8) 0.0025(11) -0.0009(12)
C14 0.0494(16) 0.064(2) 0.0471(16) -0.0102(15) 0.0060(13) 0.0088(15)
Fe2 0.02893(15) 0.03346(16) 0.03846(16) 0.00323(11) -0.00165(14) 0.00044(17)
N5 0.0377(10) 0.0441(12) 0.0469(12) 0.0003(9) -0.0073(9) -0.0050(10)
N6 0.0481(13) 0.0602(16) 0.0615(16) -0.0142(12) -0.0100(12) -0.0059(13)
N7 0.0462(13) 0.0500(15) 0.0828(19) -0.0088(11) -0.0112(13) 0.0192(14)
N8 0.0643(19) 0.060(2) 0.156(4) -0.0189(17) -0.021(2) 0.030(2)
C15 0.0294(9) 0.0360(10) 0.0411(12) 0.0088(9) -0.0039(10) -0.0062(11)
C16 0.0398(13) 0.0327(12) 0.0442(13) 0.0082(10) -0.0013(10) 0.0039(10)
C17 0.0455(16) 0.0312(12) 0.070(2) 0.0040(12) -0.0037(14) 0.0037(13)
C18 0.0478(17) 0.0392(15) 0.071(2) 0.0039(14) -0.0113(15) -0.0182(15)
C19 0.0422(14) 0.0487(15) 0.0436(14) 0.0091(12) -0.0010(11) -0.0120(12)
C20 0.0332(12) 0.0370(12) 0.0427(14) 0.0122(8) -0.0009(11) 0.0019(12)
C21 0.0515(16) 0.0501(17) 0.0436(15) 0.0243(13) 0.0083(12) 0.0032(12)
C22 0.0354(13) 0.0590(19) 0.077(2) 0.0086(14) 0.0124(14) 0.0185(17)
C23 0.0310(13) 0.0541(17) 0.070(2) -0.0031(12) -0.0100(13) 0.0107(15)
C24 0.0342(12) 0.0465(16) 0.0435(14) 0.0023(11) -0.0069(11) 0.0051(12)
C25 0.0303(10) 0.0422(12) 0.0410(14) 0.0077(9) -0.0012(10) -0.0013(11)
C26 0.0465(15) 0.067(2) 0.0473(15) -0.0066(14) 0.0024(12) 0.0045(15)
C27 0.0417(12) 0.0357(12) 0.0603(17) 0.0104(10) -0.0149(13) -0.0058(13)
C28 0.080(2) 0.0457(17) 0.087(3) 0.0142(17) -0.032(2) -0.0236(17)

loop_
_atom_type_symbol
_atom_type_description
_atom_type_scat_dispersion_real
_atom_type_scat_dispersion_imag
_atom_type_scat_source
C C 0.0033 0.0016 'International Tables Vol C Tables 4.2.6.8 and 6.1.1.4'
H H 0.0000 0.0000 'International Tables Vol C Tables 4.2.6.8 and 6.1.1.4'
N N 0.0061 0.0033 'International Tables Vol C Tables 4.2.6.8 and 6.1.1.4'
Fe Fe 0.3463 0.8444 'International Tables Vol C Tables 4.2.6.8 and 6.1.1.4'

loop_
_geom_angle_atom_site_label_1
_geom_angle_atom_site_label_2
_geom_angle_atom_site_label_3
_geom_angle
C10 Fe1 C9 41.05(13)
C10 Fe1 C3 157.39(13)
C9 Fe1 C3 120.43(14)
C10 Fe1 C2 160.90(13)
C9 Fe1 C2 156.84(14)
C3 Fe1 C2 40.63(14)
C10 Fe1 C8 68.45(14)
C9 Fe1 C8 40.42(12)
C3 Fe1 C8 105.66(13)
C2 Fe1 C8 121.94(14)
C10 Fe1 C4 122.37(12)
C9 Fe1 C4 105.66(13)
C3 Fe1 C4 40.44(12)
C2 Fe1 C4 68.35(13)
C8 Fe1 C4 120.73(13)
C10 Fe1 C7 68.20(9)
C9 Fe1 C7 68.08(13)
C3 Fe1 C7 122.33(13)
C2 Fe1 C7 108.31(12)
C8 Fe1 C7 40.44(12)
C4 Fe1 C7 157.23(12)
C10 Fe1 C5 108.69(12)
C9 Fe1 C5 122.80(13)
C3 Fe1 C5 68.01(12)
C2 Fe1 C5 68.10(10)
C8 Fe1 C5 157.67(13)
C4 Fe1 C5 40.66(11)
C7 Fe1 C5 160.95(11)
C10 Fe1 C6 40.67(10)
C9 Fe1 C6 68.55(11)
C3 Fe1 C6 159.37(13)
C2 Fe1 C6 124.55(12)
C8 Fe1 C6 68.26(11)
C4 Fe1 C6 159.72(12)
C7 Fe1 C6 40.46(11)
C5 Fe1 C6 124.97(11)
C10 Fe1 C1 124.59(12)
C9 Fe1 C1 159.87(14)
C3 Fe1 C1 68.40(11)
C2 Fe1 C1 40.76(12)
C8 Fe1 C1 159.23(14)
C4 Fe1 C1 68.48(11)
C7 Fe1 C1 124.67(11)
C5 Fe1 C1 40.42(11)
C6 Fe1 C1 109.90(9)
C11 N1 N2 117.8(3)
N1 N2 H2A 83.2
N1 N2 H2B 99.3
H2A N2 H2B 120.7
C13 N3 N4 118.1(3)
N3 N4 H4A 104.7
N3 N4 H4B 117.7
H4A N4 H4B 114.2
C5 C1 C2 107.0(2)
C5 C1 C11 126.0(3)
C2 C1 C11 127.0(3)
C5 C1 Fe1 69.42(14)
C2 C1 Fe1 68.76(15)
C11 C1 Fe1 127.97(14)
C3 C2 C1 108.2(3)
C3 C2 Fe1 69.44(18)
C1 C2 Fe1 70.48(15)
C3 C2 H2 125.9
C1 C2 H2 125.9
Fe1 C2 H2 125.9
C4 C3 C2 108.7(3)
C4 C3 Fe1 70.27(19)
C2 C3 Fe1 69.93(17)
C4 C3 H3 125.6
C2 C3 H3 125.6
Fe1 C3 H3 125.6
C3 C4 C5 107.5(3)
C3 C4 Fe1 69.29(19)
C5 C4 Fe1 69.92(15)
C3 C4 H4 126.3
C5 C4 H4 126.3
Fe1 C4 H4 126.3
C1 C5 C4 108.7(3)
C1 C5 Fe1 70.15(14)
C4 C5 Fe1 69.42(16)
C1 C5 H5 125.7
C4 C5 H5 125.7
Fe1 C5 H5 125.7
C7 C6 C10 107.2(2)
C7 C6 C13 126.4(3)
C10 C6 C13 126.4(3)
C7 C6 Fe1 69.40(13)
C10 C6 Fe1 68.63(13)
C13 C6 Fe1 126.05(15)
C8 C7 C6 108.6(3)
C8 C7 Fe1 69.54(17)
C6 C7 Fe1 70.14(13)
C8 C7 H7 125.7
C6 C7 H7 125.7
Fe1 C7 H7 125.7
C9 C8 C7 108.1(3)
C9 C8 Fe1 69.4(2)
C7 C8 Fe1 70.02(16)
C9 C8 H6 126.0
C7 C8 H6 126.0
Fe1 C8 H6 126.0
C8 C9 C10 108.0(3)
C8 C9 Fe1 70.2(2)
C10 C9 Fe1 69.47(16)
C8 C9 H9 126.0
C10 C9 H9 126.0
Fe1 C9 H9 126.0
C6 C10 C9 108.1(3)
C6 C10 Fe1 70.71(13)
C9 C10 Fe1 69.48(17)
C6 C10 H10 126.0
C9 C10 H10 126.0
Fe1 C10 H10 126.0
N1 C11 C1 115.7(3)
N1 C11 C12 126.0(2)
C1 C11 C12 118.3(3)
C11 C12 H12A 109.5
C11 C12 H12B 109.5
H12A C12 H12B 109.5
C11 C12 H12C 109.5
H12A C12 H12C 109.5
H12B C12 H12C 109.5
N3 C13 C6 116.5(3)
N3 C13 C14 124.5(2)
C6 C13 C14 119.0(3)
C13 C14 H14A 109.5
C13 C14 H14B 109.5
H14A C14 H14B 109.5
C13 C14 H14C 109.5
H14A C14 H14C 109.5
H14B C14 H14C 109.5
C18 Fe2 C21 158.63(15)
C18 Fe2 C23 104.11(14)
C21 Fe2 C23 67.87(14)
C18 Fe2 C19 40.77(14)
C21 Fe2 C19 160.22(14)
C23 Fe2 C19 121.90(13)
C18 Fe2 C22 120.85(15)
C21 Fe2 C22 40.42(15)
C23 Fe2 C22 40.32(14)
C19 Fe2 C22 157.55(15)
C18 Fe2 C24 119.51(14)
C21 Fe2 C24 68.13(12)
C23 Fe2 C24 40.68(12)
C19 Fe2 C24 107.11(13)
C22 Fe2 C24 68.24(13)
C18 Fe2 C17 40.47(12)
C21 Fe2 C17 124.51(13)
C23 Fe2 C17 118.79(13)
C19 Fe2 C17 68.27(14)
C22 Fe2 C17 105.93(14)
C24 Fe2 C17 154.40(13)
C18 Fe2 C16 68.19(12)
C21 Fe2 C16 110.53(12)
C23 Fe2 C16 155.69(12)
C19 Fe2 C16 68.16(10)
C22 Fe2 C16 122.40(13)
C24 Fe2 C16 163.21(11)
C17 Fe2 C16 40.56(12)
C18 Fe2 C20 156.46(14)
C21 Fe2 C20 41.08(12)
C23 Fe2 C20 68.55(12)
C19 Fe2 C20 122.86(12)
C22 Fe2 C20 68.83(13)
C24 Fe2 C20 40.57(12)
C17 Fe2 C20 162.74(13)
C16 Fe2 C20 127.34(11)
C18 Fe2 C15 68.66(12)
C21 Fe2 C15 125.21(12)
C23 Fe2 C15 160.19(13)
C19 Fe2 C15 40.83(11)
C22 Fe2 C15 159.21(13)
C24 Fe2 C15 125.55(11)
C17 Fe2 C15 68.41(12)
C16 Fe2 C15 40.48(11)
C20 Fe2 C15 110.34(9)
C25 N5 N6 117.5(3)
N5 N6 H6A 110.7
N5 N6 H6B 122.4
H6A N6 H6B 103.7
C27 N7 N8 117.4(3)
N7 N8 H8A 117.7
N7 N8 H8B 95.2
H8A N8 H8B 87.9
C16 C15 C19 106.6(2)
C16 C15 C25 126.0(2)
C19 C15 C25 127.4(3)
C16 C15 Fe2 69.11(14)
C19 C15 Fe2 68.49(14)
C25 C15 Fe2 127.00(16)
C17 C16 C15 108.8(3)
C17 C16 Fe2 69.59(16)
C15 C16 Fe2 70.41(14)
C17 C16 H16 125.6
C15 C16 H16 125.6
Fe2 C16 H16 125.6
C18 C17 C16 107.9(3)
C18 C17 Fe2 69.3(2)
C16 C17 Fe2 69.86(16)
C18 C17 H17 126.0
C16 C17 H17 126.0
Fe2 C17 H17 126.0
C17 C18 C19 108.2(3)
C17 C18 Fe2 70.2(2)
C19 C18 Fe2 69.76(17)
C17 C18 H18 125.9
C19 C18 H18 125.9
Fe2 C18 H18 125.9
C18 C19 C15 108.5(3)
C18 C19 Fe2 69.47(18)
C15 C19 Fe2 70.68(14)
C18 C19 H19 125.8
C15 C19 H19 125.8
Fe2 C19 H19 125.8
C24 C20 C21 105.8(2)
C24 C20 C27 125.5(3)
C21 C20 C27 128.6(3)
C24 C20 Fe2 68.89(16)
C21 C20 Fe2 68.31(16)
C27 C20 Fe2 127.28(16)
C22 C21 C20 109.2(3)
C22 C21 Fe2 69.94(18)
C20 C21 Fe2 70.61(15)
C22 C21 H21 125.4
C20 C21 H21 125.4
Fe2 C21 H21 125.4
C23 C22 C21 107.8(3)
C23 C22 Fe2 69.72(19)
C21 C22 Fe2 69.64(17)
C23 C22 H22 126.1
C21 C22 H22 126.1
Fe2 C22 H22 126.1
C22 C23 C24 108.5(3)
C22 C23 Fe2 69.96(19)
C24 C23 Fe2 69.97(16)
C22 C23 H23 125.8
C24 C23 H23 125.8
Fe2 C23 H23 125.8
C23 C24 C20 108.7(3)
C23 C24 Fe2 69.35(17)
C20 C24 Fe2 70.54(15)
C23 C24 H24 125.7
C20 C24 H24 125.7
Fe2 C24 H24 125.7
N5 C25 C15 116.6(3)
N5 C25 C26 123.1(3)
C15 C25 C26 120.3(3)
C25 C26 H26A 109.5
C25 C26 H26B 109.5
H26A C26 H26B 109.5
C25 C26 H26C 109.5
H26A C26 H26C 109.5
H26B C26 H26C 109.5
N7 C27 C20 115.6(3)
N7 C27 C28 126.3(3)
C20 C27 C28 118.1(3)
C27 C28 H28A 109.5
C27 C28 H28B 109.5
H28A C28 H28B 109.5
C27 C28 H28C 109.5
H28A C28 H28C 109.5
H28B C28 H28C 109.5

loop_
_geom_bond_atom_site_label_1
_geom_bond_atom_site_label_2
_geom_bond_distance
Fe1 C10 2.035(3)
Fe1 C9 2.035(3)
Fe1 C3 2.036(3)
Fe1 C2 2.042(3)
Fe1 C8 2.046(3)
Fe1 C4 2.049(3)
Fe1 C7 2.053(3)
Fe1 C5 2.055(3)
Fe1 C6 2.0624(19)
Fe1 C1 2.065(2)
N1 C11 1.276(4)
N1 N2 1.410(3)
N2 H2A 0.8996
N2 H2B 0.9002
N3 C13 1.276(4)
N3 N4 1.394(3)
N4 H4A 0.9002
N4 H4B 0.9004
C1 C5 1.424(4)
C1 C2 1.430(4)
C1 C11 1.472(3)
C2 C3 1.416(5)
C2 H2 0.9800
C3 C4 1.412(4)
C3 H3 0.9800
C4 C5 1.426(4)
C4 H4 0.9800
C5 H5 0.9800
C6 C7 1.423(4)
C6 C10 1.424(4)
C6 C13 1.473(3)
C7 C8 1.417(4)
C7 H7 0.9800
C8 C9 1.410(4)
C8 H6 0.9800
C9 C10 1.427(5)
C9 H9 0.9800
C10 H10 0.9800
C11 C12 1.493(4)
C12 H12A 0.9600
C12 H12B 0.9600
C12 H12C 0.9600
C13 C14 1.502(4)
C14 H14A 0.9600
C14 H14B 0.9600
C14 H14C 0.9600
Fe2 C18 2.036(3)
Fe2 C21 2.037(3)
Fe2 C23 2.037(3)
Fe2 C19 2.040(3)
Fe2 C22 2.040(3)
Fe2 C24 2.045(3)
Fe2 C17 2.048(3)
Fe2 C16 2.052(3)
Fe2 C20 2.067(3)
Fe2 C15 2.069(2)
N5 C25 1.294(4)
N5 N6 1.377(3)
N6 H6A 0.9003
N6 H6B 0.8993
N7 C27 1.277(4)
N7 N8 1.398(4)
N8 H8A 0.8998
N8 H8B 0.9005
C15 C16 1.425(4)
C15 C19 1.433(4)
C15 C25 1.466(3)
C16 C17 1.421(4)
C16 H16 0.9800
C17 C18 1.413(4)
C17 H17 0.9800
C18 C19 1.420(5)
C18 H18 0.9800
C19 H19 0.9800
C20 C24 1.426(4)
C20 C21 1.440(4)
C20 C27 1.463(4)
C21 C22 1.409(5)
C21 H21 0.9800
C22 C23 1.405(5)
C22 H22 0.9800
C23 C24 1.419(4)
C23 H23 0.9800
C24 H24 0.9800
C25 C26 1.483(4)
C26 H26A 0.9600
C26 H26B 0.9600
C26 H26C 0.9600
C27 C28 1.504(4)
C28 H28A 0.9600
C28 H28B 0.9600
C28 H28C 0.9600

loop_
_geom_hbond_atom_site_label_D
_geom_hbond_atom_site_label_H
_geom_hbond_atom_site_label_A
_geom_hbond_site_symmetry_A
_geom_hbond_distance_DH
_geom_hbond_distance_HA
_geom_hbond_distance_DA
_geom_hbond_angle_DHA
_geom_hbond_publ_flag
N2 H2A N7 4_545 0.90 2.53 3.287(5) 142 yes
N4 H4A N5 1_455 0.90 2.29 3.137(4) 157 yes
N4 H4B N2 3_455 0.90 2.61 3.421(4) 150 yes
N6 H6A N3 1_655 0.90 2.24 3.073(4) 154 yes
N8 H8B N1 2_664 0.90 2.60 3.497(5) 178 yes

loop_
_geom_torsion_atom_site_label_1
_geom_torsion_atom_site_label_2
_geom_torsion_atom_site_label_3
_geom_torsion_atom_site_label_4
_geom_torsion
C10 Fe1 C1 C5 -77.91(18)
C9 Fe1 C1 C5 -39.2(4)
C3 Fe1 C1 C5 81.00(19)
C2 Fe1 C1 C5 118.7(2)
C8 Fe1 C1 C5 158.0(3)
C4 Fe1 C1 C5 37.37(17)
C7 Fe1 C1 C5 -163.81(16)
C6 Fe1 C1 C5 -121.00(16)
C10 Fe1 C1 C2 163.35(18)
C9 Fe1 C1 C2 -157.9(3)
C3 Fe1 C1 C2 -37.74(19)
C8 Fe1 C1 C2 39.3(4)
C4 Fe1 C1 C2 -81.4(2)
C7 Fe1 C1 C2 77.4(2)
C5 Fe1 C1 C2 -118.7(2)
C6 Fe1 C1 C2 120.26(18)
C10 Fe1 C1 C11 42.4(3)
C9 Fe1 C1 C11 81.1(4)
C3 Fe1 C1 C11 -158.7(3)
C2 Fe1 C1 C11 -121.0(4)
C8 Fe1 C1 C11 -81.7(4)
C4 Fe1 C1 C11 157.6(3)
C7 Fe1 C1 C11 -43.5(3)
C5 Fe1 C1 C11 120.3(3)
C6 Fe1 C1 C11 -0.7(3)
C5 C1 C2 C3 0.3(3)
C11 C1 C2 C3 -178.3(2)
Fe1 C1 C2 C3 59.4(2)
C5 C1 C2 Fe1 -59.13(15)
C11 C1 C2 Fe1 122.2(2)
C10 Fe1 C2 C3 -165.2(3)
C9 Fe1 C2 C3 41.7(4)
C8 Fe1 C2 C3 76.2(2)
C4 Fe1 C2 C3 -37.36(18)
C7 Fe1 C2 C3 118.65(19)
C5 Fe1 C2 C3 -81.3(2)
C6 Fe1 C2 C3 160.46(18)
C1 Fe1 C2 C3 -119.1(3)
C10 Fe1 C2 C1 -46.1(4)
C9 Fe1 C2 C1 160.8(3)
C3 Fe1 C2 C1 119.1(3)
C8 Fe1 C2 C1 -164.67(16)
C4 Fe1 C2 C1 81.73(18)
C7 Fe1 C2 C1 -122.26(16)
C5 Fe1 C2 C1 37.79(15)
C6 Fe1 C2 C1 -80.44(19)
C1 C2 C3 C4 -0.3(4)
Fe1 C2 C3 C4 59.8(2)
C1 C2 C3 Fe1 -60.09(18)
C10 Fe1 C3 C4 47.9(4)
C9 Fe1 C3 C4 78.1(2)
C2 Fe1 C3 C4 -119.6(3)
C8 Fe1 C3 C4 119.3(2)
C7 Fe1 C3 C4 160.00(19)
C5 Fe1 C3 C4 -38.06(19)
C6 Fe1 C3 C4 -171.0(2)
C1 Fe1 C3 C4 -81.7(2)
C10 Fe1 C3 C2 167.5(3)
C9 Fe1 C3 C2 -162.33(19)
C8 Fe1 C3 C2 -121.1(2)
C4 Fe1 C3 C2 119.6(3)
C7 Fe1 C3 C2 -80.4(2)
C5 Fe1 C3 C2 81.54(17)
C6 Fe1 C3 C2 -51.4(4)
C1 Fe1 C3 C2 37.85(18)
C2 C3 C4 C5 0.2(4)
Fe1 C3 C4 C5 59.7(2)
C2 C3 C4 Fe1 -59.6(2)
C10 Fe1 C4 C3 -160.3(2)
C9 Fe1 C4 C3 -118.8(2)
C2 Fe1 C4 C3 37.5(2)
C8 Fe1 C4 C3 -77.7(3)
C7 Fe1 C4 C3 -48.3(4)
C5 Fe1 C4 C3 118.7(3)
C6 Fe1 C4 C3 170.9(3)
C1 Fe1 C4 C3 81.5(2)
C10 Fe1 C4 C5 81.0(2)
C9 Fe1 C4 C5 122.49(19)
C3 Fe1 C4 C5 -118.7(3)
C2 Fe1 C4 C5 -81.15(18)
C8 Fe1 C4 C5 163.63(19)
C7 Fe1 C4 C5 -167.0(3)
C6 Fe1 C4 C5 52.2(4)
C1 Fe1 C4 C5 -37.17(17)
C2 C1 C5 C4 -0.2(3)
C11 C1 C5 C4 178.4(2)
Fe1 C1 C5 C4 -58.92(18)
C2 C1 C5 Fe1 58.72(16)
C11 C1 C5 Fe1 -122.6(2)
C3 C4 C5 C1 0.0(3)
Fe1 C4 C5 C1 59.37(18)
C3 C4 C5 Fe1 -59.3(2)
C10 Fe1 C5 C1 121.82(15)
C9 Fe1 C5 C1 165.00(16)
C3 Fe1 C5 C1 -82.07(19)
C2 Fe1 C5 C1 -38.10(15)
C8 Fe1 C5 C1 -159.5(3)
C4 Fe1 C5 C1 -119.9(2)
C7 Fe1 C5 C1 44.6(4)
C6 Fe1 C5 C1 79.60(18)
C10 Fe1 C5 C4 -118.26(19)
C9 Fe1 C5 C4 -75.1(2)
C3 Fe1 C5 C4 37.85(19)
C2 Fe1 C5 C4 81.8(2)
C8 Fe1 C5 C4 -39.6(4)
C7 Fe1 C5 C4 164.5(3)
C6 Fe1 C5 C4 -160.48(18)
C1 Fe1 C5 C4 119.9(2)
C10 Fe1 C6 C7 119.1(2)
C9 Fe1 C6 C7 80.95(18)
C3 Fe1 C6 C7 -39.1(4)
C2 Fe1 C6 C7 -77.31(18)
C8 Fe1 C6 C7 37.32(18)
C4 Fe1 C6 C7 157.9(3)
C5 Fe1 C6 C7 -163.23(16)
C1 Fe1 C6 C7 -120.52(17)
C9 Fe1 C6 C10 -38.18(19)
C3 Fe1 C6 C10 -158.3(3)
C2 Fe1 C6 C10 163.56(18)
C8 Fe1 C6 C10 -81.8(2)
C4 Fe1 C6 C10 38.7(4)
C7 Fe1 C6 C10 -119.1(2)
C5 Fe1 C6 C10 77.64(19)
C1 Fe1 C6 C10 120.35(18)
C10 Fe1 C6 C13 -120.2(3)
C9 Fe1 C6 C13 -158.4(3)
C3 Fe1 C6 C13 81.5(4)
C2 Fe1 C6 C13 43.3(3)
C8 Fe1 C6 C13 158.0(3)
C4 Fe1 C6 C13 -81.5(4)
C7 Fe1 C6 C13 120.6(3)
C5 Fe1 C6 C13 -42.6(3)
C1 Fe1 C6 C13 0.1(3)
C10 C6 C7 C8 -0.7(3)
C13 C6 C7 C8 -179.4(2)
Fe1 C6 C7 C8 -59.12(19)
C10 C6 C7 Fe1 58.39(15)
C13 C6 C7 Fe1 -120.3(2)
C10 Fe1 C7 C8 81.9(2)
C9 Fe1 C7 C8 37.5(2)
C3 Fe1 C7 C8 -75.5(2)
C2 Fe1 C7 C8 -118.1(2)
C4 Fe1 C7 C8 -40.5(4)
C5 Fe1 C7 C8 166.1(3)
C6 Fe1 C7 C8 119.7(3)
C1 Fe1 C7 C8 -160.25(19)
C10 Fe1 C7 C6 -37.81(14)
C9 Fe1 C7 C6 -82.21(18)
C3 Fe1 C7 C6 164.74(16)
C2 Fe1 C7 C6 122.18(17)
C8 Fe1 C7 C6 -119.7(3)
C4 Fe1 C7 C6 -160.3(3)
C5 Fe1 C7 C6 46.4(4)
C1 Fe1 C7 C6 80.02(18)
C6 C7 C8 C9 0.4(3)
Fe1 C7 C8 C9 -59.1(2)
C6 C7 C8 Fe1 59.48(17)
C10 Fe1 C8 C9 38.1(2)
C3 Fe1 C8 C9 -118.8(2)
C2 Fe1 C8 C9 -159.9(2)
C4 Fe1 C8 C9 -77.7(3)
C7 Fe1 C8 C9 119.4(3)
C5 Fe1 C8 C9 -48.8(5)
C6 Fe1 C8 C9 82.0(2)
C1 Fe1 C8 C9 171.0(2)
C10 Fe1 C8 C7 -81.24(18)
C9 Fe1 C8 C7 -119.4(3)
C3 Fe1 C8 C7 121.8(2)
C2 Fe1 C8 C7 80.8(2)
C4 Fe1 C8 C7 162.98(18)
C5 Fe1 C8 C7 -168.1(3)
C6 Fe1 C8 C7 -37.34(17)
C1 Fe1 C8 C7 51.6(4)
C7 C8 C9 C10 0.1(4)
Fe1 C8 C9 C10 -59.4(2)
C7 C8 C9 Fe1 59.5(2)
C10 Fe1 C9 C8 -119.1(3)
C3 Fe1 C9 C8 78.1(3)
C2 Fe1 C9 C8 47.9(4)
C4 Fe1 C9 C8 119.3(2)
C7 Fe1 C9 C8 -37.5(2)
C5 Fe1 C9 C8 160.1(2)
C6 Fe1 C9 C8 -81.2(2)
C1 Fe1 C9 C8 -170.7(2)
C3 Fe1 C9 C10 -162.88(17)
C2 Fe1 C9 C10 167.0(3)
C8 Fe1 C9 C10 119.1(3)
C4 Fe1 C9 C10 -121.65(18)
C7 Fe1 C9 C10 81.52(17)
C5 Fe1 C9 C10 -80.8(2)
C6 Fe1 C9 C10 37.83(17)
C1 Fe1 C9 C10 -51.6(4)
C7 C6 C10 C9 0.8(3)
C13 C6 C10 C9 179.4(2)
Fe1 C6 C10 C9 59.67(19)
C7 C6 C10 Fe1 -58.88(15)
C13 C6 C10 Fe1 119.8(2)
C8 C9 C10 C6 -0.6(4)
Fe1 C9 C10 C6 -60.44(18)
C8 C9 C10 Fe1 59.9(2)
C9 Fe1 C10 C6 118.8(3)
C3 Fe1 C10 C6 160.2(3)
C2 Fe1 C10 C6 -45.4(4)
C8 Fe1 C10 C6 81.29(18)
C4 Fe1 C10 C6 -165.12(15)
C7 Fe1 C10 C6 37.62(14)
C5 Fe1 C10 C6 -122.32(16)
C1 Fe1 C10 C6 -80.30(19)
C3 Fe1 C10 C9 41.3(4)
C2 Fe1 C10 C9 -164.3(3)
C8 Fe1 C10 C9 -37.54(19)
C4 Fe1 C10 C9 76.0(2)
C7 Fe1 C10 C9 -81.2(2)
C5 Fe1 C10 C9 118.8(2)
C6 Fe1 C10 C9 -118.8(3)
C1 Fe1 C10 C9 160.86(19)
N2 N1 C11 C1 -177.6(2)
N2 N1 C11 C12 1.7(4)
C5 C1 C11 N1 -12.9(3)
C2 C1 C11 N1 165.4(2)
Fe1 C1 C11 N1 -103.9(3)
C5 C1 C11 C12 167.7(2)
C2 C1 C11 C12 -14.0(3)
Fe1 C1 C11 C12 76.7(3)
N4 N3 C13 C6 175.0(2)
N4 N3 C13 C14 -4.6(4)
C7 C6 C13 N3 -10.5(3)
C10 C6 C13 N3 171.1(2)
Fe1 C6 C13 N3 -100.2(3)
C7 C6 C13 C14 169.2(2)
C10 C6 C13 C14 -9.2(3)
Fe1 C6 C13 C14 79.5(3)
C18 Fe2 C15 C16 -80.99(18)
C21 Fe2 C15 C16 80.46(19)
C23 Fe2 C15 C16 -152.8(3)
C19 Fe2 C15 C16 -118.7(2)
C22 Fe2 C15 C16 40.5(4)
C24 Fe2 C15 C16 167.25(17)
C17 Fe2 C15 C16 -37.35(17)
C20 Fe2 C15 C16 124.21(16)
C18 Fe2 C15 C19 37.68(19)
C21 Fe2 C15 C19 -160.88(18)
C23 Fe2 C15 C19 -34.1(4)
C22 Fe2 C15 C19 159.1(3)
C24 Fe2 C15 C19 -74.1(2)
C17 Fe2 C15 C19 81.3(2)
C16 Fe2 C15 C19 118.7(2)
C20 Fe2 C15 C19 -117.13(18)
C18 Fe2 C15 C25 159.0(3)
C21 Fe2 C15 C25 -39.5(3)
C23 Fe2 C15 C25 87.2(4)
C19 Fe2 C15 C25 121.3(3)
C22 Fe2 C15 C25 -79.5(4)
C24 Fe2 C15 C25 47.2(3)
C17 Fe2 C15 C25 -157.4(3)
C16 Fe2 C15 C25 -120.0(3)
C20 Fe2 C15 C25 4.2(3)
C19 C15 C16 C17 0.8(3)
C25 C15 C16 C17 -179.6(2)
Fe2 C15 C16 C17 59.19(19)
C19 C15 C16 Fe2 -58.43(15)
C25 C15 C16 Fe2 121.3(2)
C18 Fe2 C16 C17 -37.6(2)
C21 Fe2 C16 C17 119.5(2)
C23 Fe2 C16 C17 38.1(4)
C19 Fe2 C16 C17 -81.6(2)
C22 Fe2 C16 C17 76.0(2)
C24 Fe2 C16 C17 -158.3(4)
C20 Fe2 C16 C17 162.92(19)
C15 Fe2 C16 C17 -119.8(2)
C18 Fe2 C16 C15 82.25(18)
C21 Fe2 C16 C15 -120.64(17)
C23 Fe2 C16 C15 157.9(3)
C19 Fe2 C16 C15 38.17(15)
C22 Fe2 C16 C15 -164.17(17)
C24 Fe2 C16 C15 -38.5(5)
C17 Fe2 C16 C15 119.8(2)
C20 Fe2 C16 C15 -77.26(18)
C15 C16 C17 C18 -0.7(3)
Fe2 C16 C17 C18 59.0(2)
C15 C16 C17 Fe2 -59.70(17)
C21 Fe2 C17 C18 159.3(2)
C23 Fe2 C17 C18 77.6(3)
C19 Fe2 C17 C18 -37.9(2)
C22 Fe2 C17 C18 119.1(2)
C24 Fe2 C17 C18 46.4(4)
C16 Fe2 C17 C18 -119.3(3)
C20 Fe2 C17 C18 -171.2(3)
C15 Fe2 C17 C18 -82.0(2)
C18 Fe2 C17 C16 119.3(3)
C21 Fe2 C17 C16 -81.4(2)
C23 Fe2 C17 C16 -163.17(18)
C19 Fe2 C17 C16 81.37(18)
C22 Fe2 C17 C16 -121.6(2)
C24 Fe2 C17 C16 165.7(3)
C20 Fe2 C17 C16 -51.9(5)
C15 Fe2 C17 C16 37.28(17)
C16 C17 C18 C19 0.3(4)
Fe2 C17 C18 C19 59.7(2)
C16 C17 C18 Fe2 -59.4(2)
C21 Fe2 C18 C17 -53.1(5)
C23 Fe2 C18 C17 -118.1(2)
C19 Fe2 C18 C17 119.1(3)
C22 Fe2 C18 C17 -78.0(3)
C24 Fe2 C18 C17 -158.9(2)
C16 Fe2 C18 C17 37.7(2)
C20 Fe2 C18 C17 173.5(2)
C15 Fe2 C18 C17 81.3(2)
C21 Fe2 C18 C19 -172.2(3)
C23 Fe2 C18 C19 122.88(19)
C22 Fe2 C18 C19 162.92(18)
C24 Fe2 C18 C19 82.0(2)
C17 Fe2 C18 C19 -119.1(3)
C16 Fe2 C18 C19 -81.41(18)
C20 Fe2 C18 C19 54.4(4)
C15 Fe2 C18 C19 -37.73(17)
C17 C18 C19 C15 0.2(4)
Fe2 C18 C19 C15 60.16(18)
C17 C18 C19 Fe2 -60.0(3)
C16 C15 C19 C18 -0.6(3)
C25 C15 C19 C18 179.7(2)
Fe2 C15 C19 C18 -59.4(2)
C16 C15 C19 Fe2 58.82(15)
C25 C15 C19 Fe2 -120.9(2)
C21 Fe2 C19 C18 171.6(3)
C23 Fe2 C19 C18 -73.6(2)
C22 Fe2 C19 C18 -41.3(4)
C24 Fe2 C19 C18 -115.6(2)
C17 Fe2 C19 C18 37.65(19)
C16 Fe2 C19 C18 81.5(2)
C20 Fe2 C19 C18 -157.25(18)
C15 Fe2 C19 C18 119.3(3)
C18 Fe2 C19 C15 -119.3(3)
C21 Fe2 C19 C15 52.3(4)
C23 Fe2 C19 C15 167.06(16)
C22 Fe2 C19 C15 -160.7(3)
C24 Fe2 C19 C15 125.05(17)
C17 Fe2 C19 C15 -81.68(18)
C16 Fe2 C19 C15 -37.85(15)
C20 Fe2 C19 C15 83.42(19)
C18 Fe2 C20 C24 38.3(3)
C21 Fe2 C20 C24 -117.9(2)
C23 Fe2 C20 C24 -37.44(18)
C19 Fe2 C20 C24 77.53(19)
C22 Fe2 C20 C24 -80.86(19)
C17 Fe2 C20 C24 -156.1(4)
C16 Fe2 C20 C24 163.84(17)
C15 Fe2 C20 C24 121.37(17)
C18 Fe2 C20 C21 156.2(3)
C23 Fe2 C20 C21 80.5(2)
C19 Fe2 C20 C21 -164.55(18)
C22 Fe2 C20 C21 37.1(2)
C24 Fe2 C20 C21 117.9(2)
C17 Fe2 C20 C21 -38.2(4)
C16 Fe2 C20 C21 -78.2(2)
C15 Fe2 C20 C21 -120.71(18)
C18 Fe2 C20 C27 -81.0(4)
C21 Fe2 C20 C27 122.8(4)
C23 Fe2 C20 C27 -156.7(3)
C19 Fe2 C20 C27 -41.8(3)
C22 Fe2 C20 C27 159.9(3)
C24 Fe2 C20 C27 -119.3(4)
C17 Fe2 C20 C27 84.6(5)
C16 Fe2 C20 C27 44.6(3)
C15 Fe2 C20 C27 2.1(3)
C24 C20 C21 C22 -0.6(3)
C27 C20 C21 C22 179.4(2)
Fe2 C20 C21 C22 -59.5(2)
C24 C20 C21 Fe2 58.96(17)
C27 C20 C21 Fe2 -121.1(2)
C18 Fe2 C21 C22 -33.9(4)
C23 Fe2 C21 C22 37.6(2)
C19 Fe2 C21 C22 161.3(3)
C24 Fe2 C21 C22 81.7(2)
C17 Fe2 C21 C22 -72.9(2)
C16 Fe2 C21 C22 -116.3(2)
C20 Fe2 C21 C22 119.9(3)
C15 Fe2 C21 C22 -159.41(19)
C18 Fe2 C21 C20 -153.8(3)
C23 Fe2 C21 C20 -82.29(18)
C19 Fe2 C21 C20 41.4(4)
C22 Fe2 C21 C20 -119.9(3)
C24 Fe2 C21 C20 -38.26(16)
C17 Fe2 C21 C20 167.15(17)
C16 Fe2 C21 C20 123.79(16)
C15 Fe2 C21 C20 80.66(19)
C20 C21 C22 C23 0.4(3)
Fe2 C21 C22 C23 -59.5(2)
C20 C21 C22 Fe2 59.93(18)
C18 Fe2 C22 C23 -74.6(3)
C21 Fe2 C22 C23 119.0(3)
C19 Fe2 C22 C23 -44.5(4)
C24 Fe2 C22 C23 37.7(2)
C17 Fe2 C22 C23 -116.0(2)
C16 Fe2 C22 C23 -156.96(19)
C20 Fe2 C22 C23 81.4(2)
C15 Fe2 C22 C23 173.1(3)
C18 Fe2 C22 C21 166.33(19)
C23 Fe2 C22 C21 -119.0(3)
C19 Fe2 C22 C21 -163.5(3)
C24 Fe2 C22 C21 -81.37(19)
C17 Fe2 C22 C21 125.0(2)
C16 Fe2 C22 C21 84.0(2)
C20 Fe2 C22 C21 -37.64(18)
C15 Fe2 C22 C21 54.1(4)
C21 C22 C23 C24 -0.2(4)
Fe2 C22 C23 C24 -59.6(2)
C21 C22 C23 Fe2 59.4(2)
C18 Fe2 C23 C22 121.4(2)
C21 Fe2 C23 C22 -37.7(2)
C19 Fe2 C23 C22 161.6(2)
C24 Fe2 C23 C22 -119.5(3)
C17 Fe2 C23 C22 80.6(3)
C16 Fe2 C23 C22 53.4(4)
C20 Fe2 C23 C22 -82.1(2)
C15 Fe2 C23 C22 -172.8(3)
C18 Fe2 C23 C24 -119.1(2)
C21 Fe2 C23 C24 81.7(2)
C19 Fe2 C23 C24 -78.9(2)
C22 Fe2 C23 C24 119.5(3)
C17 Fe2 C23 C24 -159.94(19)
C16 Fe2 C23 C24 172.8(3)
C20 Fe2 C23 C24 37.34(19)
C15 Fe2 C23 C24 -53.3(4)
C22 C23 C24 C20 -0.2(4)
Fe2 C23 C24 C20 -59.78(19)
C22 C23 C24 Fe2 59.6(2)
C21 C20 C24 C23 0.5(3)
C27 C20 C24 C23 -179.5(2)
Fe2 C20 C24 C23 59.0(2)
C21 C20 C24 Fe2 -58.58(16)
C27 C20 C24 Fe2 121.5(2)
C18 Fe2 C24 C23 76.8(2)
C21 Fe2 C24 C23 -81.0(2)
C19 Fe2 C24 C23 119.3(2)
C22 Fe2 C24 C23 -37.3(2)
C17 Fe2 C24 C23 44.1(4)
C16 Fe2 C24 C23 -169.8(4)
C20 Fe2 C24 C23 -119.8(3)
C15 Fe2 C24 C23 160.48(19)
C18 Fe2 C24 C20 -163.47(17)
C21 Fe2 C24 C20 38.73(16)
C23 Fe2 C24 C20 119.8(3)
C19 Fe2 C24 C20 -120.89(17)
C22 Fe2 C24 C20 82.4(2)
C17 Fe2 C24 C20 163.8(3)
C16 Fe2 C24 C20 -50.0(5)
C15 Fe2 C24 C20 -79.75(19)
N6 N5 C25 C15 -176.7(2)
N6 N5 C25 C26 3.7(4)
C16 C15 C25 N5 7.8(4)
C19 C15 C25 N5 -172.6(2)
Fe2 C15 C25 N5 97.6(3)
C16 C15 C25 C26 -172.5(2)
C19 C15 C25 C26 7.1(4)
Fe2 C15 C25 C26 -82.8(3)
N8 N7 C27 C20 176.1(3)
N8 N7 C27 C28 -3.1(5)
C24 C20 C27 N7 14.5(4)
C21 C20 C27 N7 -165.5(3)
Fe2 C20 C27 N7 103.8(3)
C24 C20 C27 C28 -166.3(3)
C21 C20 C27 C28 13.8(4)
Fe2 C20 C27 C28 -77.0(3)
